data_4316799
loop_
_publ_author_name
'Sujit Sasmal'
'Susanta Hazra'
'Parimal Kundu'
'Samit Majumder'
'N\'uria Aliaga-Alcalde'
'Eliseo Ruiz'
'Sasankasekhar Mohanta'

_publ_section_title
;
 Magneto-Structural Correlation Studies and Theoretical Calculations of a
 Unique Family of Single End-to-End Azide-Bridged NiII4 Cyclic Clusters
;
_journal_name_full 'Inorganic Chemistry'
_journal_page_first 9517
_journal_page_last 9526
_journal_paper_doi 10.1021/ic101209m
_journal_volume 49
_journal_year 2010
_chemical_formula_moiety 'C56 H76 N20 Ni4 O8'
_chemical_formula_sum 'C56 H76 N20 Ni4 O8'
_chemical_formula_weight 1392.21
_chemical_name_systematic
; 
 ? 
;
_space_group_IT_number 4
_symmetry_cell_setting monoclinic
_symmetry_space_group_name_Hall 'P 2yb'
_symmetry_space_group_name_H-M 'P 1 21 1'
_atom_sites_solution_hydrogens geom
_atom_sites_solution_primary direct
_atom_sites_solution_secondary difmap
_audit_creation_method SHELXL-97
_cell_angle_alpha 90.00
_cell_angle_beta 111.190(2)
_cell_angle_gamma 90.00
_cell_formula_units_Z 2
_cell_length_a 12.1087(8)
_cell_length_b 20.8959(14)
_cell_length_c 13.0900(9)
_cell_measurement_temperature 293(2)
_cell_volume 3088.1(4)
_computing_cell_refinement 'Bruker SMART'
_computing_data_collection 'Bruker SMART'
_computing_data_reduction 'Bruker SAINT'
_computing_molecular_graphics 'Bruker SHELXTL'
_computing_publication_material 'Bruker SHELXTL'
_computing_structure_refinement 'SHELXL-97 (Sheldrick, 1997)'
_computing_structure_solution 'SHELXS-97 (Sheldrick, 1990)'
_diffrn_ambient_temperature 293(2)
_diffrn_measured_fraction_theta_full 0.982
_diffrn_measured_fraction_theta_max 0.982
_diffrn_measurement_device_type 'CCD area detector'
_diffrn_measurement_method '\p and \w scans'
_diffrn_radiation_monochromator graphite
_diffrn_radiation_source 'fine-focus sealed tube'
_diffrn_radiation_type MoK\a
_diffrn_radiation_wavelength 0.71073
_diffrn_reflns_av_R_equivalents 0.0417
_diffrn_reflns_av_sigmaI/netI 0.0602
_diffrn_reflns_limit_h_max 16
_diffrn_reflns_limit_h_min -16
_diffrn_reflns_limit_k_max 27
_diffrn_reflns_limit_k_min -28
_diffrn_reflns_limit_l_max 17
_diffrn_reflns_limit_l_min -17
_diffrn_reflns_number 44801
_diffrn_reflns_theta_full 28.98
_diffrn_reflns_theta_max 28.98
_diffrn_reflns_theta_min 1.67
_diffrn_standards_decay_% <1
_exptl_absorpt_coefficient_mu 1.271
_exptl_absorpt_correction_T_max 0.7173
_exptl_absorpt_correction_T_min 0.6304
_exptl_absorpt_correction_type multi-scan
_exptl_absorpt_process_details 'SADABS (Sheldrick, 1996)'
_exptl_crystal_colour green
_exptl_crystal_density_diffrn 1.497
_exptl_crystal_density_method 'not measured'
_exptl_crystal_description rectangular
_exptl_crystal_F_000 1456
_exptl_crystal_size_max 0.40
_exptl_crystal_size_mid 0.36
_exptl_crystal_size_min 0.28
_refine_diff_density_max 1.387
_refine_diff_density_min -0.403
_refine_diff_density_rms 0.080
_refine_ls_abs_structure_details 'Flack H D (1983), Acta Cryst. A39, 876-881'
_refine_ls_abs_structure_Flack -0.001(9)
_refine_ls_extinction_method none
_refine_ls_goodness_of_fit_ref 0.786
_refine_ls_hydrogen_treatment constr
_refine_ls_matrix_type fullcycle
_refine_ls_number_parameters 793
_refine_ls_number_reflns 15221
_refine_ls_number_restraints 1
_refine_ls_restrained_S_all 0.786
_refine_ls_R_factor_all 0.0537
_refine_ls_R_factor_gt 0.0400
_refine_ls_shift/su_max 0.000
_refine_ls_shift/su_mean 0.000
_refine_ls_structure_factor_coef Fsqd
_refine_ls_weighting_details 'calc w=1/[\s^2^(Fo^2^)+(0.1000P)^2^+0.8211P] where P=(Fo^2^+2Fc^2^)/3'
_refine_ls_weighting_scheme calc
_refine_ls_wR_factor_gt 0.1043
_refine_ls_wR_factor_ref 0.1150
_reflns_number_gt 12884
_reflns_number_total 15221
_reflns_threshold_expression >2sigma(I)
_cod_data_source_file ic101209m_si_002_1.cif
_cod_data_source_block 1
_cod_depositor_comments
;
The following automatic conversions were performed:

'_symmetry_cell_setting' value 'Monoclinic' changed to 'monoclinic'
according to the built-in table from CIF Core dictionary named
'cif_core.dic' version 2.4.1 from 2010-06-29.

Automatic conversion script
Id: cif_fix_values 1646 2011-03-28 12:23:43Z adriana 
;
_cod_database_code 4316799

loop_
_symmetry_equiv_pos_as_xyz
'x, y, z'
'-x, y+1/2, -z'

loop_
_atom_site_label
_atom_site_type_symbol
_atom_site_fract_x
_atom_site_fract_y
_atom_site_fract_z
_atom_site_U_iso_or_equiv
_atom_site_adp_type
_atom_site_occupancy
_atom_site_symmetry_multiplicity
_atom_site_calc_flag
_atom_site_refinement_flags
_atom_site_disorder_assembly
_atom_site_disorder_group
C1 C 0.2228(3) 0.79637(17) 0.3785(3) 0.0226(7) Uani 1 1 d . . .
C2 C 0.2634(4) 0.83131(18) 0.4771(3) 0.0269(8) Uani 1 1 d . . .
H2 H 0.3148 0.8654 0.4833 0.032 Uiso 1 1 calc R . .
C3 C 0.2304(4) 0.8172(2) 0.5646(3) 0.0352(9) Uani 1 1 d . . .
H3 H 0.2577 0.8425 0.6272 0.042 Uiso 1 1 calc R . .
C4 C 0.1571(4) 0.7657(2) 0.5609(3) 0.0357(10) Uani 1 1 d . . .
H4 H 0.1342 0.7564 0.6198 0.043 Uiso 1 1 calc R . .
C5 C 0.1190(4) 0.7287(2) 0.4678(3) 0.0336(9) Uani 1 1 d . . .
H5 H 0.0712 0.6935 0.4655 0.040 Uiso 1 1 calc R . .
C6 C 0.1494(3) 0.74200(17) 0.3761(3) 0.0229(7) Uani 1 1 d . . .
C7 C 0.1022(3) 0.69899(18) 0.2847(3) 0.0302(8) Uani 1 1 d . . .
H7 H 0.0624 0.6630 0.2955 0.036 Uiso 1 1 calc R . .
C8 C 0.0467(5) 0.6608(2) 0.1026(4) 0.0458(11) Uani 1 1 d . . .
H8A H -0.0370 0.6712 0.0732 0.055 Uiso 1 1 calc R . .
H8B H 0.0554 0.6174 0.1309 0.055 Uiso 1 1 calc R . .
C9 C 0.0980(5) 0.6657(2) 0.0133(4) 0.0415(10) Uani 1 1 d . . .
H9A H 0.1784 0.6493 0.0404 0.050 Uiso 1 1 calc R . .
H9B H 0.0516 0.6396 -0.0486 0.050 Uiso 1 1 calc R . .
C10 C 0.1717(4) 0.7334(2) -0.0951(3) 0.0411(11) Uani 1 1 d . . .
H10A H 0.2525 0.7219 -0.0510 0.049 Uiso 1 1 calc R . .
H10B H 0.1414 0.7010 -0.1515 0.049 Uiso 1 1 calc R . .
C11 C 0.1731(4) 0.7953(2) -0.1484(3) 0.0415(11) Uani 1 1 d . . .
H11A H 0.2192 0.7915 -0.1952 0.050 Uiso 1 1 calc R . .
H11B H 0.2102 0.8274 -0.0931 0.050 Uiso 1 1 calc R . .
C12 C 0.0495(4) 0.8158(2) -0.2155(3) 0.0351(9) Uani 1 1 d . . .
H12A H 0.0138 0.7855 -0.2743 0.042 Uiso 1 1 calc R . .
H12B H 0.0507 0.8575 -0.2476 0.042 Uiso 1 1 calc R . .
C13 C -0.0219(4) 0.81880(19) -0.1415(3) 0.0278(8) Uani 1 1 d . . .
H13A H 0.0125 0.8504 -0.0845 0.033 Uiso 1 1 calc R . .
H13B H -0.1024 0.8319 -0.1838 0.033 Uiso 1 1 calc R . .
C14 C -0.0236(3) 0.75444(18) -0.0900(3) 0.0258(7) Uani 1 1 d . . .
H14A H -0.0704 0.7573 -0.0436 0.031 Uiso 1 1 calc R . .
H14B H -0.0610 0.7233 -0.1471 0.031 Uiso 1 1 calc R . .
C15 C 0.0413(3) 0.98440(16) -0.0188(3) 0.0208(7) Uani 1 1 d . . .
C16 C 0.0939(4) 0.98266(17) -0.0995(3) 0.0253(7) Uani 1 1 d . . .
H16 H 0.1756 0.9777 -0.0775 0.030 Uiso 1 1 calc R . .
C17 C 0.0282(4) 0.98810(18) -0.2090(3) 0.0322(9) Uani 1 1 d . . .
H17 H 0.0663 0.9869 -0.2592 0.039 Uiso 1 1 calc R . .
C18 C -0.0946(4) 0.9954(2) -0.2471(3) 0.0367(9) Uani 1 1 d . . .
H18 H -0.1388 0.9989 -0.3216 0.044 Uiso 1 1 calc R . .
C19 C -0.1479(4) 0.9970(2) -0.1706(3) 0.0336(8) Uani 1 1 d . . .
H19 H -0.2299 1.0009 -0.1944 0.040 Uiso 1 1 calc R . .
C20 C -0.0827(3) 0.99291(17) -0.0578(3) 0.0244(7) Uani 1 1 d . . .
C21 C -0.1494(3) 1.0021(2) 0.0132(3) 0.0306(8) Uani 1 1 d . . .
H21 H -0.2315 1.0028 -0.0197 0.037 Uiso 1 1 calc R . .
C22 C -0.1862(4) 1.0190(2) 0.1749(4) 0.0403(11) Uani 1 1 d . . .
H22A H -0.2611 1.0359 0.1255 0.048 Uiso 1 1 calc R . .
H22B H -0.2011 0.9788 0.2044 0.048 Uiso 1 1 calc R . .
C23 C -0.1313(4) 1.0638(2) 0.2624(5) 0.0495(13) Uani 1 1 d . . .
H23A H -0.1834 1.0710 0.3027 0.059 Uiso 1 1 calc R . .
H23B H -0.1201 1.1044 0.2315 0.059 Uiso 1 1 calc R . .
C24 C 0.0432(5) 1.0977(2) 0.4010(4) 0.0500(13) Uani 1 1 d . . .
H24A H -0.0060 1.1146 0.4389 0.060 Uiso 1 1 calc R . .
H24B H 0.0483 1.1298 0.3494 0.060 Uiso 1 1 calc R . .
C25 C 0.1647(6) 1.0841(3) 0.4823(4) 0.0661(18) Uani 1 1 d . . .
H25A H 0.1971 1.1226 0.5238 0.079 Uiso 1 1 calc R . .
H25B H 0.2164 1.0714 0.4440 0.079 Uiso 1 1 calc R . .
C26 C 0.1594(5) 1.0304(4) 0.5608(4) 0.076(2) Uani 1 1 d . . .
H26A H 0.1259 1.0468 0.6126 0.092 Uiso 1 1 calc R . .
H26B H 0.2388 1.0151 0.6018 0.092 Uiso 1 1 calc R . .
C27 C 0.0823(5) 0.9744(2) 0.4947(4) 0.0516(14) Uani 1 1 d . . .
H27A H 0.1266 0.9515 0.4576 0.062 Uiso 1 1 calc R . .
H27B H 0.0672 0.9450 0.5454 0.062 Uiso 1 1 calc R . .
C28 C -0.0273(5) 0.9940(2) 0.4160(5) 0.0506(13) Uani 1 1 d . . .
H28A H -0.0758 1.0128 0.4531 0.061 Uiso 1 1 calc R . .
H28B H -0.0689 0.9569 0.3757 0.061 Uiso 1 1 calc R . .
C29 C 0.4832(3) 1.05523(17) 0.4525(3) 0.0223(7) Uani 1 1 d . . .
C30 C 0.4661(3) 1.01725(18) 0.5346(3) 0.0278(8) Uani 1 1 d . . .
H30 H 0.4244 0.9791 0.5147 0.033 Uiso 1 1 calc R . .
C31 C 0.5098(4) 1.0352(2) 0.6445(3) 0.0324(8) Uani 1 1 d . . .
H31 H 0.4953 1.0096 0.6964 0.039 Uiso 1 1 calc R . .
C32 C 0.5751(4) 1.0912(2) 0.6768(3) 0.0324(8) Uani 1 1 d . . .
H32 H 0.6043 1.1036 0.7500 0.039 Uiso 1 1 calc R . .
C33 C 0.5957(3) 1.12763(18) 0.5995(3) 0.0282(8) Uani 1 1 d . . .
H33 H 0.6406 1.1647 0.6215 0.034 Uiso 1 1 calc R . .
C34 C 0.5513(3) 1.11147(18) 0.4862(3) 0.0243(7) Uani 1 1 d . . .
C35 C 0.5795(3) 1.15580(19) 0.4149(3) 0.0296(8) Uani 1 1 d . . .
H35 H 0.6278 1.1903 0.4477 0.036 Uiso 1 1 calc R . .
C36 C 0.5843(4) 1.2004(2) 0.2512(4) 0.0373(10) Uani 1 1 d . . .
H36A H 0.6531 1.1850 0.2373 0.045 Uiso 1 1 calc R . .
H36B H 0.6061 1.2394 0.2942 0.045 Uiso 1 1 calc R . .
C37 C 0.4854(4) 1.2136(2) 0.1453(4) 0.0364(9) Uani 1 1 d . . .
H37A H 0.4188 1.2315 0.1600 0.044 Uiso 1 1 calc R . .
H37B H 0.5112 1.2448 0.1038 0.044 Uiso 1 1 calc R . .
C38 C 0.3356(4) 1.1731(2) -0.0101(4) 0.0403(10) Uani 1 1 d . . .
H38A H 0.3509 1.2098 -0.0485 0.048 Uiso 1 1 calc R . .
H38B H 0.2779 1.1859 0.0216 0.048 Uiso 1 1 calc R . .
C39 C 0.2844(4) 1.1187(3) -0.0918(4) 0.0487(12) Uani 1 1 d . . .
H39A H 0.2628 1.0833 -0.0547 0.058 Uiso 1 1 calc R . .
H39B H 0.2132 1.1334 -0.1497 0.058 Uiso 1 1 calc R . .
C40 C 0.3727(5) 1.0956(3) -0.1413(4) 0.0507(13) Uani 1 1 d . . .
H40A H 0.3852 1.1285 -0.1882 0.061 Uiso 1 1 calc R . .
H40B H 0.3425 1.0577 -0.1854 0.061 Uiso 1 1 calc R . .
C41 C 0.4902(5) 1.0800(2) -0.0481(4) 0.0448(11) Uani 1 1 d . . .
H41A H 0.4793 1.0432 -0.0076 0.054 Uiso 1 1 calc R . .
H41B H 0.5496 1.0691 -0.0789 0.054 Uiso 1 1 calc R . .
C42 C 0.5328(4) 1.1356(2) 0.0285(3) 0.0342(9) Uani 1 1 d . . .
H42A H 0.6074 1.1244 0.0856 0.041 Uiso 1 1 calc R . .
H42B H 0.5470 1.1718 -0.0115 0.041 Uiso 1 1 calc R . .
C43 C 0.5101(3) 0.88468(16) 0.0535(3) 0.0207(7) Uani 1 1 d . . .
C44 C 0.4250(4) 0.90558(18) -0.0461(3) 0.0282(8) Uani 1 1 d . . .
H44 H 0.3500 0.9169 -0.0480 0.034 Uiso 1 1 calc R . .
C45 C 0.4495(4) 0.90990(19) -0.1415(3) 0.0329(9) Uani 1 1 d . . .
H45 H 0.3911 0.9239 -0.2058 0.039 Uiso 1 1 calc R . .
C46 C 0.5597(4) 0.8936(2) -0.1419(4) 0.0379(10) Uani 1 1 d . . .
H46 H 0.5763 0.8976 -0.2057 0.046 Uiso 1 1 calc R . .
C47 C 0.6435(4) 0.87186(19) -0.0486(4) 0.0340(9) Uani 1 1 d . . .
H47 H 0.7171 0.8600 -0.0496 0.041 Uiso 1 1 calc R . .
C48 C 0.6222(3) 0.86660(18) 0.0508(3) 0.0254(8) Uani 1 1 d . . .
C49 C 0.7190(3) 0.83910(17) 0.1422(3) 0.0270(8) Uani 1 1 d . . .
H49 H 0.7873 0.8277 0.1297 0.032 Uiso 1 1 calc R . .
C50 C 0.8208(3) 0.7989(2) 0.3214(4) 0.0339(9) Uani 1 1 d . . .
H50A H 0.8910 0.8047 0.3031 0.041 Uiso 1 1 calc R . .
H50B H 0.8068 0.7534 0.3248 0.041 Uiso 1 1 calc R . .
C51 C 0.8383(3) 0.8297(2) 0.4297(4) 0.0343(9) Uani 1 1 d . . .
H51A H 0.9026 0.8084 0.4866 0.041 Uiso 1 1 calc R . .
H51B H 0.8605 0.8741 0.4276 0.041 Uiso 1 1 calc R . .
C52 C 0.7198(4) 0.76033(19) 0.4955(3) 0.0304(8) Uani 1 1 d . . .
H52A H 0.7941 0.7483 0.5522 0.036 Uiso 1 1 calc R . .
H52B H 0.7051 0.7308 0.4347 0.036 Uiso 1 1 calc R . .
C53 C 0.6204(4) 0.7544(2) 0.5403(3) 0.0365(9) Uani 1 1 d . . .
H53A H 0.6177 0.7109 0.5651 0.044 Uiso 1 1 calc R . .
H53B H 0.5452 0.7634 0.4823 0.044 Uiso 1 1 calc R . .
C54 C 0.6385(4) 0.8008(2) 0.6359(4) 0.0429(11) Uani 1 1 d . . .
H54A H 0.5705 0.7992 0.6584 0.052 Uiso 1 1 calc R . .
H54B H 0.7081 0.7885 0.6979 0.052 Uiso 1 1 calc R . .
C55 C 0.6539(4) 0.8683(2) 0.5999(3) 0.0385(10) Uani 1 1 d . . .
H55A H 0.5797 0.8828 0.5459 0.046 Uiso 1 1 calc R . .
H55B H 0.6742 0.8969 0.6625 0.046 Uiso 1 1 calc R . .
C56 C 0.7501(4) 0.87117(19) 0.5514(3) 0.0306(8) Uani 1 1 d . . .
H56A H 0.7550 0.9145 0.5270 0.037 Uiso 1 1 calc R . .
H56B H 0.8255 0.8610 0.6082 0.037 Uiso 1 1 calc R . .
N1 N 0.1093(3) 0.70526(15) 0.1901(3) 0.0271(7) Uani 1 1 d . . .
N2 N 0.0986(3) 0.73237(15) -0.0233(3) 0.0283(7) Uani 1 1 d . . .
N3 N 0.0168(3) 0.82982(15) 0.1168(3) 0.0249(6) Uani 1 1 d . . .
N4 N 0.0195(2) 0.86859(13) 0.1820(2) 0.0189(6) Uani 1 1 d . . .
N5 N 0.0215(3) 0.90755(14) 0.2488(2) 0.0212(6) Uani 1 1 d . . .
N6 N -0.1056(3) 1.00931(17) 0.1166(3) 0.0285(7) Uani 1 1 d . . .
N7 N -0.0113(3) 1.0394(2) 0.3412(3) 0.0370(8) Uani 1 1 d . . .
N8 N 0.1109(3) 1.09471(17) 0.2034(4) 0.0460(11) Uani 1 1 d . . .
N9 N 0.1993(3) 1.11463(14) 0.2035(2) 0.0200(6) Uani 1 1 d . . .
N10 N 0.2857(3) 1.13823(17) 0.2047(5) 0.0536(13) Uani 1 1 d . . .
N11 N 0.5444(3) 1.15191(16) 0.3112(3) 0.0289(7) Uani 1 1 d . . .
N12 N 0.4469(3) 1.15406(15) 0.0789(3) 0.0267(6) Uani 1 1 d . . .
N13 N 0.5794(3) 1.03371(16) 0.2117(3) 0.0264(7) Uani 1 1 d . . .
N14 N 0.6170(3) 0.99106(14) 0.2724(2) 0.0217(6) Uani 1 1 d . . .
N15 N 0.6587(3) 0.94785(15) 0.3325(3) 0.0271(7) Uani 1 1 d . . .
N16 N 0.7180(3) 0.82942(15) 0.2375(3) 0.0254(6) Uani 1 1 d . . .
N17 N 0.7301(3) 0.82661(15) 0.4574(3) 0.0251(6) Uani 1 1 d . . .
N18 N 0.5234(3) 0.76130(14) 0.2726(3) 0.0259(7) Uani 1 1 d . . .
N19 N 0.4288(3) 0.74872(15) 0.2108(2) 0.0214(6) Uani 1 1 d . . .
N20 N 0.3340(3) 0.73366(15) 0.1483(3) 0.0247(6) Uani 1 1 d . . .
Ni1 Ni 0.17780(4) 0.78029(4) 0.13882(3) 0.01659(9) Uani 1 1 d . . .
Ni2 Ni 0.06238(4) 1.00187(4) 0.21746(4) 0.01809(9) Uani 1 1 d . . .
Ni3 Ni 0.43637(4) 1.08728(4) 0.21375(3) 0.01820(9) Uani 1 1 d . . .
Ni4 Ni 0.59215(4) 0.85407(4) 0.29538(4) 0.01877(9) Uani 1 1 d . . .
O1 O 0.2534(2) 0.81435(12) 0.29636(18) 0.0212(5) Uani 1 1 d . . .
O2 O 0.2410(2) 0.86309(12) 0.09169(18) 0.0196(5) Uani 1 1 d . . .
O3 O 0.1093(2) 0.97638(13) 0.0853(2) 0.0227(5) Uani 1 1 d . . .
O4 O 0.2325(2) 0.97655(12) 0.3155(2) 0.0218(5) Uani 1 1 d . . .
O5 O 0.4335(2) 1.03627(13) 0.3478(2) 0.0245(5) Uani 1 1 d . . .
O6 O 0.3368(2) 1.01213(12) 0.11951(19) 0.0229(5) Uani 1 1 d . . .
O7 O 0.4813(2) 0.88291(12) 0.14085(19) 0.0211(5) Uani 1 1 d . . .
O8 O 0.4573(2) 0.88252(13) 0.3489(2) 0.0228(5) Uani 1 1 d . . .

loop_
_atom_site_aniso_label
_atom_site_aniso_U_11
_atom_site_aniso_U_22
_atom_site_aniso_U_33
_atom_site_aniso_U_23
_atom_site_aniso_U_13
_atom_site_aniso_U_12
C1 0.0175(16) 0.0256(17) 0.0244(17) 0.0063(14) 0.0070(13) 0.0071(13)
C2 0.035(2) 0.0238(17) 0.0209(17) 0.0051(14) 0.0088(15) 0.0069(15)
C3 0.050(3) 0.036(2) 0.0229(18) 0.0010(16) 0.0165(18) 0.0117(19)
C4 0.039(2) 0.048(3) 0.0274(19) 0.0125(18) 0.0215(18) 0.0119(19)
C5 0.028(2) 0.040(2) 0.037(2) 0.0131(18) 0.0163(18) 0.0057(17)
C6 0.0229(17) 0.0232(17) 0.0251(17) 0.0049(14) 0.0117(14) 0.0029(14)
C7 0.027(2) 0.0220(17) 0.041(2) 0.0040(16) 0.0114(17) -0.0063(15)
C8 0.062(3) 0.027(2) 0.044(3) -0.0037(18) 0.014(2) -0.021(2)
C9 0.052(3) 0.026(2) 0.037(2) -0.0069(17) 0.003(2) 0.0063(19)
C10 0.026(2) 0.061(3) 0.027(2) -0.021(2) -0.0012(16) 0.018(2)
C11 0.034(2) 0.065(3) 0.027(2) -0.019(2) 0.0136(18) -0.010(2)
C12 0.047(2) 0.036(2) 0.0234(19) -0.0068(16) 0.0140(18) -0.0106(19)
C13 0.032(2) 0.0284(19) 0.0183(16) -0.0016(14) 0.0034(15) 0.0086(16)
C14 0.0226(18) 0.0269(18) 0.0238(17) -0.0063(14) 0.0035(14) -0.0085(15)
C15 0.0183(16) 0.0177(15) 0.0226(16) 0.0038(13) 0.0027(13) -0.0020(12)
C16 0.0285(19) 0.0230(17) 0.0242(17) 0.0020(14) 0.0095(15) -0.0009(14)
C17 0.047(2) 0.0226(19) 0.0231(18) 0.0009(14) 0.0079(17) -0.0015(17)
C18 0.045(2) 0.026(2) 0.0252(19) -0.0018(16) -0.0040(17) 0.0012(18)
C19 0.0216(19) 0.0252(19) 0.041(2) -0.0002(17) -0.0040(16) -0.0012(16)
C20 0.0175(17) 0.0185(16) 0.0317(18) 0.0062(14) 0.0021(14) 0.0003(13)
C21 0.0149(17) 0.0275(18) 0.046(2) 0.0184(18) 0.0073(16) 0.0033(15)
C22 0.0188(19) 0.057(3) 0.051(3) 0.017(2) 0.0189(18) 0.0091(18)
C23 0.044(3) 0.032(2) 0.087(4) 0.007(2) 0.041(3) 0.006(2)
C24 0.084(4) 0.022(2) 0.054(3) -0.0061(19) 0.038(3) 0.008(2)
C25 0.081(4) 0.080(4) 0.050(3) -0.034(3) 0.038(3) -0.049(4)
C26 0.039(3) 0.159(7) 0.032(3) 0.017(3) 0.013(2) -0.015(4)
C27 0.078(4) 0.045(3) 0.057(3) -0.010(2) 0.054(3) -0.011(3)
C28 0.070(4) 0.036(2) 0.065(3) -0.006(2) 0.047(3) -0.008(2)
C29 0.0158(17) 0.0231(17) 0.0267(18) -0.0063(14) 0.0060(14) 0.0010(13)
C30 0.0275(19) 0.0250(18) 0.0281(19) -0.0022(15) 0.0068(15) -0.0013(15)
C31 0.040(2) 0.0269(19) 0.0263(19) 0.0011(15) 0.0065(17) 0.0052(17)
C32 0.033(2) 0.034(2) 0.0212(17) -0.0064(17) -0.0006(15) 0.0049(18)
C33 0.0237(19) 0.0260(18) 0.0302(19) -0.0067(15) 0.0042(15) -0.0018(15)
C34 0.0191(17) 0.0276(18) 0.0265(18) -0.0089(15) 0.0087(14) -0.0033(14)
C35 0.028(2) 0.0307(19) 0.0315(19) -0.0091(16) 0.0123(16) -0.0117(16)
C36 0.046(3) 0.033(2) 0.036(2) -0.0083(18) 0.019(2) -0.0159(19)
C37 0.042(2) 0.0221(19) 0.046(2) 0.0029(18) 0.017(2) -0.0002(17)
C38 0.035(2) 0.032(2) 0.045(3) 0.013(2) 0.004(2) 0.0081(18)
C39 0.042(3) 0.055(3) 0.031(2) 0.007(2) -0.0086(19) -0.015(2)
C40 0.078(4) 0.041(3) 0.026(2) 0.001(2) 0.009(2) -0.011(3)
C41 0.061(3) 0.041(2) 0.039(2) 0.005(2) 0.026(2) 0.007(2)
C42 0.033(2) 0.038(2) 0.033(2) 0.0147(18) 0.0143(18) 0.0067(18)
C43 0.0243(18) 0.0174(15) 0.0227(17) -0.0023(13) 0.0114(14) -0.0020(13)
C44 0.035(2) 0.0212(17) 0.0294(19) -0.0010(15) 0.0133(17) 0.0002(15)
C45 0.054(3) 0.0258(19) 0.0215(18) 0.0036(15) 0.0174(18) 0.0025(18)
C46 0.061(3) 0.032(2) 0.032(2) -0.0021(17) 0.030(2) -0.005(2)
C47 0.046(2) 0.0272(19) 0.043(2) -0.0038(17) 0.034(2) -0.0041(17)
C48 0.031(2) 0.0215(17) 0.0318(19) -0.0069(15) 0.0215(16) -0.0069(14)
C49 0.0195(17) 0.0223(17) 0.043(2) -0.0089(16) 0.0162(16) -0.0048(14)
C50 0.0172(18) 0.038(2) 0.047(2) 0.0084(19) 0.0127(17) 0.0098(16)
C51 0.0160(18) 0.037(2) 0.044(2) 0.0110(19) 0.0042(16) 0.0030(16)
C52 0.026(2) 0.0218(18) 0.036(2) 0.0101(16) 0.0026(16) 0.0010(15)
C53 0.033(2) 0.036(2) 0.035(2) 0.0072(18) 0.0061(18) -0.0134(18)
C54 0.042(3) 0.055(3) 0.030(2) 0.003(2) 0.0106(19) -0.010(2)
C55 0.044(2) 0.042(2) 0.0229(19) -0.0035(18) 0.0041(17) -0.003(2)
C56 0.034(2) 0.0231(18) 0.0260(19) 0.0032(15) 0.0003(16) -0.0014(15)
N1 0.0311(17) 0.0195(14) 0.0322(17) -0.0024(13) 0.0134(14) -0.0030(13)
N2 0.0332(18) 0.0195(15) 0.0252(16) -0.0023(12) 0.0024(14) 0.0064(13)
N3 0.0174(15) 0.0247(15) 0.0284(16) -0.0071(13) 0.0033(12) 0.0012(12)
N4 0.0152(13) 0.0167(13) 0.0249(14) 0.0009(12) 0.0072(11) -0.0004(11)
N5 0.0243(15) 0.0177(14) 0.0231(14) -0.0009(12) 0.0103(12) -0.0012(11)
N6 0.0181(15) 0.0299(16) 0.0411(18) 0.0176(15) 0.0151(14) 0.0078(13)
N7 0.0251(18) 0.044(2) 0.050(2) -0.0184(17) 0.0229(16) -0.0081(15)
N8 0.0233(18) 0.0223(17) 0.101(3) 0.020(2) 0.033(2) 0.0093(14)
N9 0.0182(15) 0.0154(13) 0.0269(15) 0.0028(11) 0.0085(12) 0.0051(11)
N10 0.027(2) 0.0197(17) 0.125(4) 0.008(2) 0.041(2) 0.0048(14)
N11 0.0327(18) 0.0268(16) 0.0333(17) -0.0078(14) 0.0191(15) -0.0097(14)
N12 0.0211(16) 0.0215(15) 0.0280(16) 0.0025(13) -0.0026(12) 0.0022(12)
N13 0.0218(16) 0.0288(16) 0.0324(17) 0.0111(14) 0.0142(14) 0.0091(13)
N14 0.0183(14) 0.0228(15) 0.0247(14) 0.0013(13) 0.0087(12) 0.0015(12)
N15 0.0285(17) 0.0174(14) 0.0292(16) 0.0033(13) 0.0029(14) 0.0011(13)
N16 0.0150(14) 0.0235(15) 0.0392(18) 0.0010(13) 0.0113(13) 0.0005(12)
N17 0.0199(15) 0.0222(15) 0.0286(16) 0.0042(13) 0.0033(13) -0.0043(12)
N18 0.0175(15) 0.0161(14) 0.0377(17) 0.0020(13) 0.0023(13) 0.0008(12)
N19 0.0220(16) 0.0170(13) 0.0262(15) 0.0034(12) 0.0100(13) 0.0088(11)
N20 0.0190(16) 0.0255(15) 0.0253(15) -0.0042(13) 0.0030(13) 0.0049(12)
Ni1 0.0157(2) 0.01579(19) 0.01655(19) -0.00153(16) 0.00371(15) 0.00084(16)
Ni2 0.0155(2) 0.01437(18) 0.0271(2) 0.00419(17) 0.01100(17) 0.00260(16)
Ni3 0.0133(2) 0.01678(19) 0.0245(2) -0.00413(17) 0.00693(17) -0.00122(16)
Ni4 0.0152(2) 0.0178(2) 0.0234(2) 0.00240(17) 0.00708(17) 0.00194(16)
O1 0.0222(12) 0.0254(12) 0.0167(11) -0.0027(10) 0.0079(10) -0.0054(10)
O2 0.0215(12) 0.0189(11) 0.0166(11) 0.0007(9) 0.0046(9) 0.0007(9)
O3 0.0176(12) 0.0302(13) 0.0210(12) 0.0094(10) 0.0078(10) 0.0045(10)
O4 0.0173(12) 0.0245(12) 0.0221(12) 0.0043(10) 0.0054(10) 0.0030(10)
O5 0.0252(13) 0.0309(13) 0.0203(12) -0.0088(10) 0.0116(10) -0.0113(11)
O6 0.0265(13) 0.0211(12) 0.0202(11) -0.0029(10) 0.0074(10) -0.0055(10)
O7 0.0235(12) 0.0228(12) 0.0197(12) 0.0002(10) 0.0110(10) 0.0021(10)
O8 0.0188(12) 0.0290(13) 0.0210(12) 0.0018(10) 0.0076(10) 0.0051(10)

loop_
_atom_type_symbol
_atom_type_description
_atom_type_scat_dispersion_real
_atom_type_scat_dispersion_imag
_atom_type_scat_source
C C 0.0033 0.0016 'International Tables Vol C Tables 4.2.6.8 and 6.1.1.4'
H H 0.0000 0.0000 'International Tables Vol C Tables 4.2.6.8 and 6.1.1.4'
N N 0.0061 0.0033 'International Tables Vol C Tables 4.2.6.8 and 6.1.1.4'
O O 0.0106 0.0060 'International Tables Vol C Tables 4.2.6.8 and 6.1.1.4'
Ni Ni 0.3393 1.1124 'International Tables Vol C Tables 4.2.6.8 and 6.1.1.4'

loop_
_geom_angle_atom_site_label_1
_geom_angle_atom_site_label_2
_geom_angle_atom_site_label_3
_geom_angle
_geom_angle_site_symmetry_1
_geom_angle_site_symmetry_3
_geom_angle_publ_flag
O1 C1 C2 119.6(3) . . ?
O1 C1 C6 124.4(3) . . ?
C2 C1 C6 116.0(3) . . ?
C3 C2 C1 122.8(4) . . ?
C2 C3 C4 120.9(4) . . ?
C5 C4 C3 118.3(3) . . ?
C4 C5 C6 122.6(4) . . ?
C5 C6 C1 119.3(3) . . ?
C5 C6 C7 116.1(3) . . ?
C1 C6 C7 124.7(3) . . ?
N1 C7 C6 126.5(3) . . ?
N1 C8 C9 108.8(3) . . ?
N2 C9 C8 111.5(3) . . ?
C11 C10 N2 114.8(3) . . ?
C10 C11 C12 110.3(4) . . ?
C11 C12 C13 108.5(3) . . ?
C14 C13 C12 110.6(3) . . ?
N2 C14 C13 111.5(3) . . ?
O3 C15 C20 124.9(3) . . ?
O3 C15 C16 119.0(3) . . ?
C20 C15 C16 116.1(3) . . ?
C17 C16 C15 122.0(4) . . ?
C16 C17 C18 121.6(4) . . ?
C19 C18 C17 117.6(4) . . ?
C18 C19 C20 122.1(4) . . ?
C19 C20 C15 120.5(3) . . ?
C19 C20 C21 115.8(3) . . ?
C15 C20 C21 123.5(3) . . ?
N6 C21 C20 125.8(3) . . ?
C23 C22 N6 107.7(3) . . ?
C22 C23 N7 111.8(3) . . ?
N7 C24 C25 111.0(4) . . ?
C24 C25 C26 110.2(4) . . ?
C25 C26 C27 109.9(4) . . ?
C28 C27 C26 114.0(5) . . ?
C27 C28 N7 111.5(4) . . ?
O5 C29 C30 118.5(3) . . ?
O5 C29 C34 124.1(3) . . ?
C30 C29 C34 117.4(3) . . ?
C31 C30 C29 122.0(4) . . ?
C32 C31 C30 120.1(4) . . ?
C33 C32 C31 118.8(4) . . ?
C32 C33 C34 122.8(4) . . ?
C29 C34 C33 118.8(3) . . ?
C29 C34 C35 125.5(3) . . ?
C33 C34 C35 115.7(3) . . ?
N11 C35 C34 125.8(3) . . ?
N11 C36 C37 108.4(3) . . ?
N12 C37 C36 111.3(3) . . ?
N12 C38 C39 111.9(4) . . ?
C40 C39 C38 111.4(4) . . ?
C39 C40 C41 108.7(4) . . ?
C42 C41 C40 111.3(4) . . ?
N12 C42 C41 112.0(4) . . ?
O7 C43 C44 118.7(3) . . ?
O7 C43 C48 124.8(3) . . ?
C44 C43 C48 116.4(3) . . ?
C45 C44 C43 122.1(4) . . ?
C46 C45 C44 120.7(4) . . ?
C47 C46 C45 119.4(3) . . ?
C46 C47 C48 121.9(4) . . ?
C47 C48 C43 119.6(4) . . ?
C47 C48 C49 115.2(3) . . ?
C43 C48 C49 125.2(3) . . ?
N16 C49 C48 125.4(3) . . ?
N16 C50 C51 108.1(3) . . ?
N17 C51 C50 112.2(3) . . ?
N17 C52 C53 112.2(3) . . ?
C52 C53 C54 111.3(4) . . ?
C55 C54 C53 109.3(3) . . ?
C56 C55 C54 111.4(4) . . ?
N17 C56 C55 113.7(3) . . ?
C7 N1 C8 119.9(2) . . ?
C7 N1 Ni1 125.9(2) . . ?
C8 N1 Ni1 113.41(18) . . ?
C9 N2 C14 111.2(2) . . ?
C9 N2 C10 106.8(3) . . ?
C14 N2 C10 108.1(2) . . ?
C9 N2 Ni1 99.62(17) . . ?
C14 N2 Ni1 114.39(17) . . ?
C10 N2 Ni1 116.17(19) . . ?
N4 N3 Ni1 117.0(2) . . ?
N3 N4 N5 179.2(3) . . ?
N4 N5 Ni2 116.1(2) . . ?
C21 N6 C22 118.3(2) . . ?
C21 N6 Ni2 128.99(19) . . ?
C22 N6 Ni2 112.46(19) . . ?
C28 N7 C24 109.4(3) . . ?
C28 N7 C23 110.6(3) . . ?
C24 N7 C23 102.5(3) . . ?
C28 N7 Ni2 116.7(2) . . ?
C24 N7 Ni2 116.9(2) . . ?
C23 N7 Ni2 99.03(19) . . ?
N9 N8 Ni2 129.7(3) . . ?
N8 N9 N10 175.8(4) . . ?
N9 N10 Ni3 123.8(3) . . ?
C35 N11 C36 118.7(3) . . ?
C35 N11 Ni3 128.1(2) . . ?
C36 N11 Ni3 113.2(3) . . ?
C42 N12 C38 107.9(3) . . ?
C42 N12 C37 110.9(3) . . ?
C38 N12 C37 103.7(3) . . ?
C42 N12 Ni3 115.6(2) . . ?
C38 N12 Ni3 118.8(3) . . ?
C37 N12 Ni3 98.7(2) . . ?
N14 N13 Ni3 121.6(2) . . ?
N13 N14 N15 177.4(3) . . ?
N14 N15 Ni4 121.4(3) . . ?
C49 N16 C50 119.7(3) . . ?
C49 N16 Ni4 127.7(3) . . ?
C50 N16 Ni4 112.6(2) . . ?
C51 N17 C56 106.3(3) . . ?
C51 N17 C52 108.1(3) . . ?
C56 N17 C52 108.2(3) . . ?
C51 N17 Ni4 100.3(2) . . ?
C56 N17 Ni4 117.5(2) . . ?
C52 N17 Ni4 115.4(2) . . ?
N19 N18 Ni4 123.3(2) . . ?
N18 N19 N20 177.6(3) . . ?
N19 N20 Ni1 123.1(2) . . ?
N1 Ni1 O1 91.32(12) . . ?
N1 Ni1 O2 175.11(11) . . ?
O1 Ni1 O2 86.06(9) . . ?
N1 Ni1 N20 95.21(13) . . ?
O1 Ni1 N20 92.11(11) . . ?
O2 Ni1 N20 89.03(11) . . ?
N1 Ni1 N3 87.49(13) . . ?
O1 Ni1 N3 91.23(11) . . ?
O2 Ni1 N3 88.43(11) . . ?
N20 Ni1 N3 175.66(13) . . ?
N1 Ni1 N2 83.06(13) . . ?
O1 Ni1 N2 173.48(11) . . ?
O2 Ni1 N2 99.78(11) . . ?
N20 Ni1 N2 85.14(12) . . ?
N3 Ni1 N2 91.82(12) . . ?
N6 Ni2 N8 97.10(15) . . ?
N6 Ni2 O4 169.52(13) . . ?
N8 Ni2 O4 92.55(13) . . ?
N6 Ni2 O3 89.40(11) . . ?
N8 Ni2 O3 89.68(14) . . ?
O4 Ni2 O3 86.55(10) . . ?
N6 Ni2 N5 86.92(13) . . ?
N8 Ni2 N5 174.31(17) . . ?
O4 Ni2 N5 83.76(11) . . ?
O3 Ni2 N5 94.40(10) . . ?
N6 Ni2 N7 82.76(14) . . ?
N8 Ni2 N7 86.34(16) . . ?
O4 Ni2 N7 102.01(12) . . ?
O3 Ni2 N7 170.70(13) . . ?
N5 Ni2 N7 90.19(13) . . ?
N11 Ni3 O5 90.86(12) . . ?
N11 Ni3 N13 90.92(14) . . ?
O5 Ni3 N13 90.20(11) . . ?
N11 Ni3 N10 92.81(16) . . ?
O5 Ni3 N10 91.62(15) . . ?
N13 Ni3 N10 175.82(18) . . ?
N11 Ni3 O6 173.87(13) . . ?
O5 Ni3 O6 86.00(9) . . ?
N13 Ni3 O6 83.84(12) . . ?
N10 Ni3 O6 92.53(14) . . ?
N11 Ni3 N12 82.74(13) . . ?
O5 Ni3 N12 173.17(11) . . ?
N13 Ni3 N12 92.25(12) . . ?
N10 Ni3 N12 86.37(15) . . ?
O6 Ni3 N12 100.59(11) . . ?
N16 Ni4 O7 91.07(11) . . ?
N16 Ni4 O8 177.21(12) . . ?
O7 Ni4 O8 86.30(9) . . ?
N16 Ni4 N18 91.47(13) . . ?
O7 Ni4 N18 92.65(11) . . ?
O8 Ni4 N18 89.57(11) . . ?
N16 Ni4 N15 92.68(13) . . ?
O7 Ni4 N15 90.76(11) . . ?
O8 Ni4 N15 86.44(12) . . ?
N18 Ni4 N15 174.57(13) . . ?
N16 Ni4 N17 83.29(13) . . ?
O7 Ni4 N17 173.28(10) . . ?
O8 Ni4 N17 99.28(11) . . ?
N18 Ni4 N17 91.14(12) . . ?
N15 Ni4 N17 85.88(12) . . ?
C1 O1 Ni1 124.57(16) . . ?
C15 O3 Ni2 124.71(15) . . ?
C29 O5 Ni3 125.19(16) . . ?
C43 O7 Ni4 125.3(2) . . ?

loop_
_geom_bond_atom_site_label_1
_geom_bond_atom_site_label_2
_geom_bond_distance
_geom_bond_site_symmetry_2
_geom_bond_publ_flag
C1 O1 1.312(3) . ?
C1 C2 1.408(5) . ?
C1 C6 1.436(5) . ?
C2 C3 1.375(5) . ?
C3 C4 1.384(7) . ?
C4 C5 1.374(6) . ?
C5 C6 1.405(5) . ?
C6 C7 1.440(5) . ?
C7 N1 1.279(4) . ?
C8 N1 1.457(4) . ?
C8 C9 1.513(7) . ?
C9 N2 1.474(5) . ?
C10 C11 1.473(7) . ?
C10 N2 1.506(4) . ?
C11 C12 1.498(6) . ?
C12 C13 1.514(5) . ?
C13 C14 1.508(5) . ?
C14 N2 1.495(4) . ?
C15 O3 1.323(3) . ?
C15 C20 1.412(5) . ?
C15 C16 1.418(5) . ?
C16 C17 1.370(5) . ?
C17 C18 1.396(6) . ?
C18 C19 1.373(6) . ?
C19 C20 1.404(5) . ?
C20 C21 1.448(5) . ?
C21 N6 1.272(4) . ?
C22 C23 1.442(7) . ?
C22 N6 1.453(4) . ?
C23 N7 1.533(5) . ?
C24 N7 1.469(5) . ?
C24 C25 1.498(9) . ?
C25 C26 1.540(9) . ?
C26 C27 1.550(9) . ?
C27 C28 1.415(8) . ?
C28 N7 1.426(5) . ?
C29 O5 1.342(4) . ?
C29 C30 1.410(5) . ?
C29 C34 1.412(5) . ?
C30 C31 1.392(5) . ?
C31 C32 1.391(6) . ?
C32 C33 1.359(6) . ?
C33 C34 1.423(5) . ?
C34 C35 1.441(5) . ?
C35 N11 1.270(4) . ?
C36 N11 1.467(5) . ?
C36 C37 1.494(6) . ?
C37 N12 1.492(5) . ?
C38 N12 1.482(5) . ?
C38 C39 1.531(7) . ?
C39 C40 1.516(8) . ?
C40 C41 1.538(7) . ?
C41 C42 1.498(7) . ?
C42 N12 1.471(5) . ?
C43 O7 1.311(4) . ?
C43 C44 1.407(5) . ?
C43 C48 1.423(5) . ?
C44 C45 1.386(5) . ?
C45 C46 1.378(7) . ?
C46 C47 1.354(7) . ?
C47 C48 1.418(5) . ?
C48 C49 1.457(6) . ?
C49 N16 1.269(5) . ?
C50 N16 1.474(5) . ?
C50 C51 1.501(6) . ?
C51 N17 1.481(5) . ?
C52 N17 1.492(5) . ?
C52 C53 1.523(6) . ?
C53 C54 1.535(6) . ?
C54 C55 1.520(7) . ?
C55 C56 1.516(6) . ?
C56 N17 1.492(5) . ?
N1 Ni1 2.000(3) . ?
N2 Ni1 2.225(3) . ?
N3 N4 1.168(4) . ?
N3 Ni1 2.133(3) . ?
N4 N5 1.189(4) . ?
N5 Ni2 2.108(3) . ?
N6 Ni2 1.991(3) . ?
N7 Ni2 2.254(3) . ?
N8 N9 1.148(4) . ?
N8 Ni2 2.054(3) . ?
N9 N10 1.151(5) . ?
N10 Ni3 2.079(3) . ?
N11 Ni3 1.989(3) . ?
N12 Ni3 2.290(3) . ?
N13 N14 1.171(4) . ?
N13 Ni3 2.071(3) . ?
N14 N15 1.184(4) . ?
N15 Ni4 2.108(3) . ?
N16 Ni4 1.999(3) . ?
N17 Ni4 2.249(3) . ?
N18 N19 1.168(4) . ?
N18 Ni4 2.088(3) . ?
N19 N20 1.187(4) . ?
N20 Ni1 2.091(3) . ?
Ni1 O1 2.057(2) . ?
Ni1 O2 2.074(2) . ?
Ni2 O4 2.063(3) . ?
Ni2 O3 2.077(2) . ?
Ni3 O5 2.064(2) . ?
Ni3 O6 2.089(2) . ?
Ni4 O7 2.072(2) . ?
Ni4 O8 2.083(2) . ?
